data_4060273
_journal_name_full Organometallics
_journal_paper_doi 10.1021/om034380j
_journal_year 2004
_chemical_formula_moiety 'C25 H47 Br3 O Ni P2 Zn'
_chemical_formula_sum 'C25 H47 Br3 Ni O P2 Zn'
_chemical_formula_weight 789.39
_space_group_IT_number 9
_symmetry_cell_setting monoclinic
_symmetry_space_group_name_Hall 'C -2yc'
_symmetry_space_group_name_H-M 'C 1 c 1'
_cell_angle_alpha 90
_cell_angle_beta 96.90(5)
_cell_angle_gamma 90
_cell_formula_units_Z 4
_cell_length_a 8.315(10)
_cell_length_b 18.69(2)
_cell_length_c 20.68(2)
_cell_measurement_reflns_used 58
_cell_measurement_temperature 173.0
_cell_measurement_theta_max 34.9698
_cell_measurement_theta_min 2.1804
_cell_volume 3190.5(60)
_diffrn_detector_area_resol_mean 14.63
_diffrn_measured_fraction_theta_full 0.9718
_diffrn_measured_fraction_theta_max 0.9718
_diffrn_measurement_device_type 'Rigaku Mercury'
_diffrn_measurement_method \w
_diffrn_radiation_type 'Mo K\a'
_diffrn_radiation_wavelength 0.7107
_diffrn_reflns_av_R_equivalents 0.038
_diffrn_reflns_limit_h_max 12
_diffrn_reflns_limit_h_min -13
_diffrn_reflns_limit_k_max 28
_diffrn_reflns_limit_k_min -23
_diffrn_reflns_limit_l_max 32
_diffrn_reflns_limit_l_min -19
_diffrn_reflns_number 10185
_diffrn_reflns_theta_full 28.00
_diffrn_reflns_theta_max 28.00
_exptl_absorpt_coefficient_mu 5.227
_exptl_absorpt_correction_T_max 1.0000
_exptl_absorpt_correction_T_min 0.6787
_exptl_absorpt_correction_type multi-scan
_exptl_crystal_colour orange
_exptl_crystal_density_diffrn 1.643
_exptl_crystal_density_meas ?
_exptl_crystal_density_method 'not measured'
_exptl_crystal_description prism
_exptl_crystal_F_000 1592.00
_exptl_crystal_size_max 0.30
_exptl_crystal_size_mid 0.15
_exptl_crystal_size_min 0.15
_refine_diff_density_max 0.96
_refine_diff_density_min -0.75
_refine_ls_abs_structure_details ?
_refine_ls_abs_structure_Flack ?
_refine_ls_extinction_coef ?
_refine_ls_extinction_method none
_refine_ls_goodness_of_fit_ref 1.120
_refine_ls_hydrogen_treatment noref
_refine_ls_number_parameters 306
_refine_ls_number_reflns 5975
_refine_ls_R_factor_gt 0.0600
_refine_ls_shift/su_max 0.0010
_refine_ls_structure_factor_coef Fsqd
_refine_ls_weighting_details 'w = 1/[\s^2^(Fo^2^)+(0.1000P)^2^+0.0000P] where P=(Fo^2^+2Fc^2^)/3'
_refine_ls_weighting_scheme calc
_refine_ls_wR_factor_ref 0.1240
_reflns_number_gt 5086
_reflns_number_total 6198
_reflns_threshold_expression F^2^>2.0\s(F^2^)
_cod_depositor_comments
;
The following automatic conversions were performed:
'_exptl_absorpt_correction_type' value 'Multi-scan' changed to
'multi-scan' according to
'/home/saulius/struct/CIF-dictionaries/cif_core.dic' dictionary named
'cif_core.dic' version 2.4.1 from 2010-06-29.

Automatic conversion script
Id: cif_fix_enum 1527 2010-12-29 10:47:43Z saulius 
;
_cod_original_sg_symbol_H-M 'C c'
_cod_original_formula_sum 'C25 H47 Br3 O Ni P2 Zn'
_cod_database_code 4060273

loop_
_symmetry_equiv_pos_as_xyz
x,y,z
x+1/2,y+1/2,z
x,-y,z+1/2
x+1/2,-y+1/2,z+1/2

loop_
_atom_site_label
_atom_site_type_symbol
_atom_site_fract_x
_atom_site_fract_y
_atom_site_fract_z
_atom_site_U_iso_or_equiv
_atom_site_adp_type
_atom_site_occupancy
_atom_site_symmetry_multiplicity
_atom_site_calc_flag
_atom_site_refinement_flags
_atom_site_disorder_assembly
_atom_site_disorder_group
Br(1) Br 0.38564(12) 0.80132(5) 0.37214(6) 0.0479(3) Uani 1.00 1 d . . .
Br(2) Br 0.43299(10) 0.95336(5) 0.50922(5) 0.0400(3) Uani 1.00 1 d . . .
Br(3) Br 0.26734(13) 0.76176(6) 0.54948(6) 0.0559(4) Uani 1.00 1 d . . .
Zn(1) Zn 0.41633(10) 0.83120(5) 0.48379(5) 0.0266(3) Uani 1.00 1 d . . .
Ni(1) Ni 0.49797(10) 0.49076(5) 0.31674(5) 0.0175(3) Uani 1.00 1 d . . .
P(1) P 0.3252(2) 0.42217(10) 0.25705(11) 0.0173(5) Uani 1.00 1 d . . .
P(2) P 0.3231(2) 0.51357(10) 0.38245(10) 0.0165(5) Uani 1.00 1 d . . .
O(1) O 0.6516(7) 0.7943(3) 0.5145(3) 0.032(2) Uani 1.00 1 d . . .
C(1) C 0.6666(9) 0.5520(5) 0.3650(5) 0.031(3) Uani 1.00 1 d . . .
H(1A1) H 0.6311 0.5998 0.3784 0.0370 Uiso 1.00 1 c . . .
H(1B1) H 0.7423 0.5280 0.3988 0.0370 Uiso 1.00 1 c . . .
C(2) C 0.7032(9) 0.5455(5) 0.2980(4) 0.030(3) Uani 1.00 1 d . . .
C(3) C 0.7145(9) 0.4756(5) 0.2734(5) 0.033(3) Uani 1.00 1 d . . .
H(3A1) H 0.7949 0.4462 0.3018 0.0390 Uiso 1.00 1 c . . .
C(4) C 0.7366(10) 0.4685(8) 0.2058(6) 0.059(4) Uani 1.00 1 d . . .
H(4A1) H 0.7518 0.4224 0.1883 0.0710 Uiso 1.00 1 c . . .
C(5) C 0.7360(12) 0.5275(9) 0.1662(6) 0.062(4) Uani 1.00 1 d . . .
H(5A1) H 0.7520 0.5219 0.1218 0.0750 Uiso 1.00 1 c . . .
C(6) C 0.7127(13) 0.5937(9) 0.1902(7) 0.071(5) Uani 1.00 1 d . . .
H(6A1) H 0.7092 0.6337 0.1617 0.0850 Uiso 1.00 1 c . . .
C(7) C 0.6941(11) 0.6049(6) 0.2540(6) 0.047(3) Uani 1.00 1 d . . .
H(7A1) H 0.6752 0.6518 0.2691 0.0560 Uiso 1.00 1 c . . .
C(8) C 0.2910(10) 0.4415(5) 0.1693(4) 0.027(2) Uani 1.00 1 d . . .
H(8A1) H 0.3895 0.4248 0.1503 0.0320 Uiso 1.00 1 c . . .
C(9) C 0.1460(10) 0.4018(5) 0.1333(5) 0.033(3) Uani 1.00 1 d . . .
H(9A1) H 0.1325 0.4158 0.0873 0.0490 Uiso 1.00 1 c . . .
H(9B1) H 0.0478 0.4140 0.1528 0.0490 Uiso 1.00 1 c . . .
H(9C1) H 0.1648 0.3501 0.1367 0.0490 Uiso 1.00 1 c . . .
C(10) C 0.2777(11) 0.5223(4) 0.1574(5) 0.033(3) Uani 1.00 1 d . . .
H(10A1) H 0.2807 0.5321 0.1110 0.0500 Uiso 1.00 1 c . . .
H(10B1) H 0.3685 0.5465 0.1830 0.0500 Uiso 1.00 1 c . . .
H(10C1) H 0.1754 0.5398 0.1706 0.0500 Uiso 1.00 1 c . . .
C(11) C 0.3530(10) 0.3235(4) 0.2606(5) 0.030(3) Uani 1.00 1 d . . .
H(11A1) H 0.2523 0.3014 0.2377 0.0360 Uiso 1.00 1 c . . .
C(12) C 0.4927(13) 0.2993(5) 0.2254(5) 0.040(3) Uani 1.00 1 d . . .
H(12A1) H 0.4926 0.2469 0.2225 0.0600 Uiso 1.00 1 c . . .
H(12B1) H 0.5950 0.3154 0.2495 0.0600 Uiso 1.00 1 c . . .
H(12C1) H 0.4812 0.3197 0.1815 0.0600 Uiso 1.00 1 c . . .
C(13) C 0.3705(12) 0.2972(5) 0.3300(5) 0.042(3) Uani 1.00 1 d . . .
H(13A1) H 0.3781 0.2449 0.3304 0.0630 Uiso 1.00 1 c . . .
H(13B1) H 0.2760 0.3121 0.3507 0.0630 Uiso 1.00 1 c . . .
H(13C1) H 0.4689 0.3175 0.3539 0.0630 Uiso 1.00 1 c . . .
C(14) C 0.1267(9) 0.4381(4) 0.2862(4) 0.020(2) Uani 1.00 1 d . . .
H(14A1) H 0.0706 0.4777 0.2609 0.0250 Uiso 1.00 1 c . . .
H(14B1) H 0.0590 0.3946 0.2788 0.0250 Uiso 1.00 1 c . . .
C(15) C 0.1453(9) 0.4571(4) 0.3586(4) 0.017(2) Uani 1.00 1 d . . .
H(15A1) H 0.1550 0.4125 0.3846 0.0210 Uiso 1.00 1 c . . .
H(15B1) H 0.0468 0.4826 0.3686 0.0210 Uiso 1.00 1 c . . .
C(16) C 0.3722(9) 0.4941(4) 0.4685(4) 0.022(2) Uani 1.00 1 d . . .
H(16A1) H 0.2675 0.4923 0.4878 0.0260 Uiso 1.00 1 c . . .
C(17) C 0.4524(10) 0.4197(5) 0.4796(5) 0.032(3) Uani 1.00 1 d . . .
H(17A1) H 0.4797 0.4113 0.5264 0.0480 Uiso 1.00 1 c . . .
H(17B1) H 0.5514 0.4180 0.4582 0.0480 Uiso 1.00 1 c . . .
H(17C1) H 0.3771 0.3826 0.4611 0.0480 Uiso 1.00 1 c . . .
C(18) C 0.4776(9) 0.5497(5) 0.5066(4) 0.027(2) Uani 1.00 1 d . . .
H(18A1) H 0.5044 0.5335 0.5517 0.0410 Uiso 1.00 1 c . . .
H(18B1) H 0.4190 0.5952 0.5061 0.0410 Uiso 1.00 1 c . . .
H(18C1) H 0.5776 0.5563 0.4866 0.0410 Uiso 1.00 1 c . . .
C(19) C 0.2486(10) 0.6051(4) 0.3771(4) 0.025(2) Uani 1.00 1 d . . .
H(19A1) H 0.3420 0.6356 0.3952 0.0290 Uiso 1.00 1 c . . .
C(20) C 0.2061(13) 0.6290(5) 0.3068(5) 0.040(3) Uani 1.00 1 d . . .
H(20A1) H 0.1795 0.6801 0.3057 0.0600 Uiso 1.00 1 c . . .
H(20B1) H 0.1127 0.6016 0.2867 0.0600 Uiso 1.00 1 c . . .
H(20C1) H 0.2989 0.6206 0.2827 0.0600 Uiso 1.00 1 c . . .
C(21) C 0.1138(10) 0.6217(5) 0.4177(5) 0.035(3) Uani 1.00 1 d . . .
H(21A1) H 0.0843 0.6723 0.4128 0.0520 Uiso 1.00 1 c . . .
H(21B1) H 0.1504 0.6115 0.4636 0.0520 Uiso 1.00 1 c . . .
H(21C1) H 0.0193 0.5920 0.4030 0.0520 Uiso 1.00 1 c . . .
C(22) C 0.709(1) 0.7274(5) 0.4918(6) 0.055(4) Uani 1.00 1 d . . .
H(22A1) H 0.7908 0.7354 0.4613 0.0660 Uiso 1.00 1 c . . .
H(22B1) H 0.6191 0.6987 0.4696 0.0660 Uiso 1.00 1 c . . .
C(23) C 0.785(2) 0.6906(6) 0.5535(10) 0.116(6) Uani 1.00 1 d . . .
H(23A1) H 0.7104 0.6536 0.5668 0.1370 Uiso 1.00 1 c . . .
H(23B1) H 0.8874 0.6669 0.5455 0.1370 Uiso 1.00 1 c . . .
C(24) C 0.816(2) 0.7411(8) 0.6024(7) 0.085(6) Uani 1.00 1 d . . .
H(24A1) H 0.9305 0.7565 0.6064 0.1020 Uiso 1.00 1 c . . .
H(24B1) H 0.7929 0.7212 0.6447 0.1020 Uiso 1.00 1 c . . .
C(25) C 0.7110(13) 0.7994(6) 0.5837(6) 0.049(3) Uani 1.00 1 d . . .
H(25A1) H 0.7701 0.8451 0.5924 0.0590 Uiso 1.00 1 c . . .
H(25B1) H 0.6184 0.7989 0.6096 0.0590 Uiso 1.00 1 c . . .

loop_
_atom_type_symbol
_atom_type_description
_atom_type_scat_dispersion_real
_atom_type_scat_dispersion_imag
_atom_type_scat_source
C C 0.003 0.002
;
International Tables for Crystallography
(1992, Vol. C, Tables 4.2.6.8 and 6.1.1.4)
;
H H 0.000 0.000
;
International Tables for Crystallography
(1992, Vol. C, Table 6.1.1.4)
;
Br Br -0.290 2.459
;
International Tables for Crystallography
(1992, Vol. C, Tables 4.2.6.8 and 6.1.1.4)
;
Ni Ni 0.339 1.112
;
International Tables for Crystallography
(1992, Vol. C, Tables 4.2.6.8 and 6.1.1.4)
;
O O 0.011 0.006
;
International Tables for Crystallography
(1992, Vol. C, Tables 4.2.6.8 and 6.1.1.4)
;
P P 0.102 0.094
;
International Tables for Crystallography
(1992, Vol. C, Tables 4.2.6.8 and 6.1.1.4)
;
Zn Zn 0.284 1.430
;
International Tables for Crystallography
(1992, Vol. C, Tables 4.2.6.8 and 6.1.1.4)
;
